data_7130304
loop_
_publ_author_name
'Lyu, Hairong'
'Xie, Zuowei'

_publ_section_title
;
 Transition Metal Catalyzed Selective B(3)-H or B(4)-H Amination of
 o-Carboranes via Dehydrogenative BH/NH Cross-Coupling
;
_journal_name_full 'Chemical Communications'
_journal_paper_doi 10.1039/D2CC02852B
_journal_year 2022
_chemical_formula_sum 'C18 H27 B10 N O3 S'
_chemical_formula_weight 445.56
_space_group_crystal_system triclinic
_space_group_IT_number 2
_space_group_name_Hall '-P 1'
_space_group_name_H-M_alt 'P -1'
_atom_sites_solution_hydrogens geom
_audit_block_doi 10.5517/ccdc.csd.cc2bl717
_audit_creation_method SHELXL-2014/6
_audit_update_record
;
2022-03-28 deposited with the CCDC.	2022-06-29 downloaded from the CCDC.
;
_cell_angle_alpha 112.5805(17)
_cell_angle_beta 97.0506(17)
_cell_angle_gamma 96.4610(16)
_cell_formula_units_Z 2
_cell_length_a 7.2450(4)
_cell_length_b 13.3323(8)
_cell_length_c 13.4099(8)
_cell_measurement_reflns_used 674
_cell_measurement_temperature 296(2)
_cell_measurement_theta_max 15
_cell_measurement_theta_min 15
_cell_volume 1168.80(12)
_computing_cell_refinement 'BRUKER D8VENTURE DIFFRACTOMETER'
_computing_data_collection 'BRUKER D8VENTURE DIFFRACTOMETER'
_computing_data_reduction 'BRUKER D8VENTURE DIFFRACTOMETER'
_computing_molecular_graphics 'BRUKER SHELXTL'
_computing_publication_material 'BRUKER SHELXTL'
_computing_structure_refinement 'SHELXL-2014/6 (Sheldrick, 2014)'
_diffrn_ambient_temperature 296(2)
_diffrn_measured_fraction_theta_full 0.997
_diffrn_measured_fraction_theta_max 0.997
_diffrn_measurement_device_type 'BRUKER D8VENTURE DIFFRACTOMETER'
_diffrn_measurement_method 'PHI & OMEGA SCAN'
_diffrn_radiation_type MoK\a
_diffrn_radiation_wavelength 0.71073
_diffrn_reflns_av_unetI/netI 0.0260
_diffrn_reflns_Laue_measured_fraction_full 0.997
_diffrn_reflns_Laue_measured_fraction_max 0.997
_diffrn_reflns_limit_h_max 8
_diffrn_reflns_limit_h_min -8
_diffrn_reflns_limit_k_max 14
_diffrn_reflns_limit_k_min -16
_diffrn_reflns_limit_l_max 16
_diffrn_reflns_limit_l_min 0
_diffrn_reflns_number 4214
_diffrn_reflns_point_group_measured_fraction_full 0.997
_diffrn_reflns_point_group_measured_fraction_max 0.997
_diffrn_reflns_theta_full 25.242
_diffrn_reflns_theta_max 25.250
_diffrn_reflns_theta_min 2.877
_exptl_absorpt_coefficient_mu 0.161
_exptl_absorpt_correction_T_max 0.745618
_exptl_absorpt_correction_T_min 0.655045
_exptl_absorpt_correction_type multi-scan
_exptl_crystal_colour colourless
_exptl_crystal_density_diffrn 1.266
_exptl_crystal_description block
_exptl_crystal_F_000 464
_exptl_crystal_size_max 0.500
_exptl_crystal_size_mid 0.400
_exptl_crystal_size_min 0.300
_refine_diff_density_max 0.324
_refine_diff_density_min -0.411
_refine_diff_density_rms 0.043
_refine_ls_extinction_method none
_refine_ls_goodness_of_fit_ref 1.030
_refine_ls_hydrogen_treatment constr
_refine_ls_matrix_type full
_refine_ls_number_parameters 299
_refine_ls_number_reflns 4214
_refine_ls_number_restraints 0
_refine_ls_restrained_S_all 1.030
_refine_ls_R_factor_all 0.0580
_refine_ls_R_factor_gt 0.0467
_refine_ls_shift/su_max 0.001
_refine_ls_shift/su_mean 0.000
_refine_ls_structure_factor_coef Fsqd
_refine_ls_weighting_details 'w=1/[\s^2^(Fo^2^)+(0.0586P)^2^+0.5865P] where P=(Fo^2^+2Fc^2^)/3'
_refine_ls_weighting_scheme calc
_refine_ls_wR_factor_gt 0.1187
_refine_ls_wR_factor_ref 0.1266
_reflns_Friedel_coverage 0.000
_reflns_number_gt 3603
_reflns_number_total 4214
_reflns_threshold_expression 'I > 2\s(I)'
_cod_data_source_file d2cc02852b2.cif
_cod_data_source_block 12c
_cod_database_code 7130304
_shelx_space_group_comment
;
The symmetry employed for this shelxl refinement is uniquely defined
by the following loop, which should always be used as a source of
symmetry information in preference to the above space-group names.
They are only intended as comments.
;
_shelx_estimated_absorpt_t_min 0.924
_shelx_estimated_absorpt_t_max 0.953
_shelxl_version_number 2014/6

loop_
_space_group_symop_operation_xyz
'x, y, z'
'-x, -y, -z'

loop_
_atom_site_label
_atom_site_type_symbol
_atom_site_fract_x
_atom_site_fract_y
_atom_site_fract_z
_atom_site_U_iso_or_equiv
_atom_site_adp_type
_atom_site_occupancy
_atom_site_site_symmetry_order
_atom_site_calc_flag
_atom_site_refinement_flags_posn
_atom_site_refinement_flags_adp
_atom_site_refinement_flags_occupancy
_atom_site_disorder_assembly
_atom_site_disorder_group
S1 S 0.71921(9) 0.38580(4) 0.45198(5) 0.03810(17) Uani 1 1 d . . . . .
N1 N 0.7874(3) 0.44844(14) 0.58405(14) 0.0379(4) Uani 1 1 d . . . . .
H1A H 0.8620 0.5110 0.6093 0.046 Uiso 1 1 calc R U . . .
O1 O 0.8101(3) 0.45444(14) 0.40567(14) 0.0492(4) Uani 1 1 d . . . . .
O2 O 0.5181(2) 0.35852(15) 0.42874(14) 0.0505(4) Uani 1 1 d . . . . .
O3 O 0.7519(3) 1.15001(15) 0.98939(18) 0.0687(6) Uani 1 1 d . . . . .
C1 C 0.6865(3) 0.50095(18) 0.78809(18) 0.0358(5) Uani 1 1 d . . . . .
C2 C 0.5076(3) 0.41258(18) 0.69863(19) 0.0396(5) Uani 1 1 d . . . . .
H2 H 0.4064 0.4414 0.6521 0.048 Uiso 1 1 calc R U . . .
C11 C 0.7019(3) 0.61730(18) 0.80134(19) 0.0403(5) Uani 1 1 d . . . . .
H11A H 0.6905 0.6318 0.7385 0.048 Uiso 1 1 calc R U . . .
C12 C 0.7307(4) 0.70078(19) 0.89720(19) 0.0429(6) Uani 1 1 d . . . . .
H12A H 0.7474 0.6833 0.9582 0.051 Uiso 1 1 calc R U . . .
C13 C 0.7399(3) 0.81800(18) 0.92036(19) 0.0395(5) Uani 1 1 d . . . . .
C14 C 0.7261(4) 0.8585(2) 0.8392(2) 0.0507(6) Uani 1 1 d . . . . .
H14A H 0.7139 0.8101 0.7661 0.061 Uiso 1 1 calc R U . . .
C15 C 0.7302(5) 0.9687(2) 0.8651(2) 0.0584(7) Uani 1 1 d . . . . .
H15A H 0.7203 0.9941 0.8093 0.070 Uiso 1 1 calc R U . . .
C16 C 0.7488(4) 1.0428(2) 0.9730(2) 0.0477(6) Uani 1 1 d . . . . .
C17 C 0.7628(4) 1.0046(2) 1.0545(2) 0.0526(6) Uani 1 1 d . . . . .
H17A H 0.7756 1.0533 1.1275 0.063 Uiso 1 1 calc R U . . .
C18 C 0.7578(4) 0.8935(2) 1.0274(2) 0.0529(7) Uani 1 1 d . . . . .
H18A H 0.7667 0.8684 1.0834 0.063 Uiso 1 1 calc R U . . .
C19 C 0.7684(5) 1.2290(2) 1.0981(3) 0.0694(9) Uani 1 1 d . . . . .
H19A H 0.7688 1.3008 1.0975 0.104 Uiso 1 1 calc R U . . .
H19B H 0.6636 1.2110 1.1291 0.104 Uiso 1 1 calc R U . . .
H19C H 0.8842 1.2289 1.1413 0.104 Uiso 1 1 calc R U . . .
C20 C 0.8110(3) 0.26189(18) 0.41234(18) 0.0370(5) Uani 1 1 d . . . . .
C21 C 1.0036(4) 0.2661(2) 0.4305(2) 0.0464(6) Uani 1 1 d . . . . .
H21A H 1.0855 0.3333 0.4576 0.056 Uiso 1 1 calc R U . . .
C22 C 1.0731(4) 0.1692(2) 0.4080(2) 0.0539(7) Uani 1 1 d . . . . .
H22A H 1.2030 0.1718 0.4201 0.065 Uiso 1 1 calc R U . . .
C23 C 0.9540(4) 0.0678(2) 0.3679(2) 0.0521(7) Uani 1 1 d . . . . .
C24 C 0.7637(4) 0.0663(2) 0.3485(2) 0.0579(7) Uani 1 1 d . . . . .
H24A H 0.6817 -0.0010 0.3200 0.070 Uiso 1 1 calc R U . . .
C25 C 0.6901(4) 0.1622(2) 0.3702(2) 0.0488(6) Uani 1 1 d . . . . .
H25A H 0.5603 0.1594 0.3565 0.059 Uiso 1 1 calc R U . . .
C26 C 1.0322(6) -0.0367(3) 0.3485(3) 0.0836(11) Uani 1 1 d . . . . .
H26A H 1.1676 -0.0197 0.3665 0.125 Uiso 1 1 calc R U . . .
H26B H 0.9850 -0.0707 0.3940 0.125 Uiso 1 1 calc R U . . .
H26C H 0.9938 -0.0865 0.2727 0.125 Uiso 1 1 calc R U . . .
B3 B 0.7304(4) 0.4054(2) 0.6629(2) 0.0347(6) Uani 1 1 d . . . . .
B4 B 0.8773(4) 0.4356(2) 0.7897(2) 0.0391(6) Uani 1 1 d . . . . .
H4 H 1.0246 0.4774 0.8066 0.047 Uiso 1 1 calc R U . . .
B5 B 0.7400(4) 0.4632(2) 0.8945(2) 0.0456(7) Uani 1 1 d . . . . .
H5 H 0.7987 0.5222 0.9792 0.055 Uiso 1 1 calc R U . . .
B6 B 0.5009(4) 0.4504(3) 0.8352(2) 0.0484(7) Uani 1 1 d . . . . .
H6 H 0.4030 0.5005 0.8798 0.058 Uiso 1 1 calc R U . . .
B7 B 0.5638(4) 0.2853(2) 0.6349(2) 0.0421(6) Uani 1 1 d . . . . .
H7 H 0.5035 0.2280 0.5498 0.051 Uiso 1 1 calc R U . . .
B8 B 0.8018(4) 0.2971(2) 0.6945(2) 0.0399(6) Uani 1 1 d . . . . .
H8 H 0.8990 0.2469 0.6493 0.048 Uiso 1 1 calc R U . . .
B9 B 0.8092(4) 0.3323(2) 0.8368(2) 0.0472(7) Uani 1 1 d . . . . .
H9 H 0.9120 0.3052 0.8842 0.057 Uiso 1 1 calc R U . . .
B10 B 0.5756(5) 0.3416(3) 0.8642(3) 0.0528(7) Uani 1 1 d . . . . .
H10 H 0.5262 0.3205 0.9292 0.063 Uiso 1 1 calc R U . . .
B11 B 0.4254(4) 0.3123(3) 0.7386(3) 0.0507(7) Uani 1 1 d . . . . .
H11 H 0.2767 0.2724 0.7202 0.061 Uiso 1 1 calc R U . . .
B12 B 0.6144(4) 0.2391(2) 0.7407(3) 0.0480(7) Uani 1 1 d . . . . .
H12 H 0.5900 0.1511 0.7253 0.058 Uiso 1 1 calc R U . . .

loop_
_atom_site_aniso_label
_atom_site_aniso_U_11
_atom_site_aniso_U_22
_atom_site_aniso_U_33
_atom_site_aniso_U_23
_atom_site_aniso_U_13
_atom_site_aniso_U_12
S1 0.0456(3) 0.0355(3) 0.0351(3) 0.0161(2) 0.0046(3) 0.0109(2)
N1 0.0472(12) 0.0282(9) 0.0356(10) 0.0107(8) 0.0063(8) 0.0048(8)
O1 0.0657(12) 0.0455(9) 0.0441(10) 0.0260(8) 0.0107(8) 0.0106(8)
O2 0.0442(10) 0.0552(10) 0.0519(10) 0.0219(8) 0.0006(8) 0.0153(8)
O3 0.0872(16) 0.0387(10) 0.0798(14) 0.0231(10) 0.0139(12) 0.0134(10)
C1 0.0349(12) 0.0371(12) 0.0343(12) 0.0134(9) 0.0039(9) 0.0085(9)
C2 0.0322(12) 0.0412(12) 0.0422(13) 0.0141(10) 0.0044(10) 0.0067(10)
C11 0.0478(14) 0.0381(12) 0.0359(12) 0.0152(10) 0.0063(10) 0.0113(10)
C12 0.0486(14) 0.0427(13) 0.0367(12) 0.0156(10) 0.0073(10) 0.0073(11)
C13 0.0391(13) 0.0376(12) 0.0380(12) 0.0117(10) 0.0064(10) 0.0055(10)
C14 0.0647(18) 0.0462(14) 0.0374(13) 0.0136(11) 0.0084(12) 0.0075(12)
C15 0.081(2) 0.0491(15) 0.0491(15) 0.0261(12) 0.0071(14) 0.0096(14)
C16 0.0440(14) 0.0387(12) 0.0586(15) 0.0177(11) 0.0091(12) 0.0074(11)
C17 0.0654(18) 0.0410(13) 0.0424(13) 0.0067(11) 0.0104(13) 0.0100(13)
C18 0.0728(19) 0.0461(14) 0.0379(13) 0.0154(11) 0.0090(13) 0.0097(13)
C19 0.0603(19) 0.0408(15) 0.092(2) 0.0103(15) 0.0129(16) 0.0108(13)
C20 0.0443(13) 0.0337(11) 0.0314(11) 0.0112(9) 0.0061(10) 0.0083(10)
C21 0.0437(14) 0.0369(13) 0.0535(15) 0.0132(11) 0.0092(11) 0.0044(10)
C22 0.0472(15) 0.0561(16) 0.0578(16) 0.0189(13) 0.0116(13) 0.0188(13)
C23 0.073(2) 0.0407(14) 0.0487(15) 0.0176(12) 0.0226(14) 0.0209(13)
C24 0.0663(19) 0.0333(13) 0.0636(18) 0.0083(12) 0.0184(14) 0.0009(12)
C25 0.0442(15) 0.0421(13) 0.0492(15) 0.0085(11) 0.0056(11) 0.0039(11)
C26 0.115(3) 0.0549(18) 0.099(3) 0.0352(18) 0.043(2) 0.0426(19)
B3 0.0351(14) 0.0304(12) 0.0369(13) 0.0119(10) 0.0042(10) 0.0077(10)
B4 0.0341(14) 0.0408(14) 0.0464(15) 0.0228(12) 0.0014(12) 0.0087(11)
B5 0.0538(17) 0.0482(16) 0.0359(14) 0.0201(12) 0.0029(12) 0.0069(13)
B6 0.0466(17) 0.0523(17) 0.0486(17) 0.0189(13) 0.0198(14) 0.0109(14)
B7 0.0420(16) 0.0357(13) 0.0434(15) 0.0124(11) 0.0049(12) 0.0024(11)
B8 0.0410(15) 0.0343(13) 0.0505(16) 0.0214(12) 0.0114(12) 0.0109(11)
B9 0.0495(17) 0.0481(15) 0.0520(16) 0.0310(13) 0.0030(14) 0.0072(13)
B10 0.0597(19) 0.0544(17) 0.0528(17) 0.0293(14) 0.0186(15) 0.0055(15)
B11 0.0382(16) 0.0492(17) 0.0612(19) 0.0197(14) 0.0127(14) -0.0007(13)
B12 0.0503(17) 0.0395(15) 0.0567(18) 0.0237(14) 0.0106(14) 0.0011(13)

loop_
_atom_type_symbol
_atom_type_description
_atom_type_scat_dispersion_real
_atom_type_scat_dispersion_imag
_atom_type_scat_source
C C 0.0033 0.0016 'International Tables Vol C Tables 4.2.6.8 and 6.1.1.4'
H H 0.0000 0.0000 'International Tables Vol C Tables 4.2.6.8 and 6.1.1.4'
B B 0.0013 0.0007 'International Tables Vol C Tables 4.2.6.8 and 6.1.1.4'
N N 0.0061 0.0033 'International Tables Vol C Tables 4.2.6.8 and 6.1.1.4'
O O 0.0106 0.0060 'International Tables Vol C Tables 4.2.6.8 and 6.1.1.4'
S S 0.1246 0.1234 'International Tables Vol C Tables 4.2.6.8 and 6.1.1.4'

loop_
_geom_angle_atom_site_label_1
_geom_angle_atom_site_label_2
_geom_angle_atom_site_label_3
_geom_angle
_geom_angle_site_symmetry_1
_geom_angle_site_symmetry_3
_geom_angle_publ_flag
O2 S1 O1 118.77(11) . . ?
O2 S1 N1 108.53(11) . . ?
O1 S1 N1 106.25(10) . . ?
O2 S1 C20 108.23(11) . . ?
O1 S1 C20 108.51(11) . . ?
N1 S1 C20 105.83(10) . . ?
B3 N1 S1 124.29(15) . . ?
C16 O3 C19 118.3(2) . . ?
C11 C1 C2 117.01(18) . . ?
C11 C1 B5 123.4(2) . . ?
C2 C1 B5 109.75(19) . . ?
C11 C1 B4 123.6(2) . . ?
C2 C1 B4 109.03(17) . . ?
B5 C1 B4 62.30(16) . . ?
C11 C1 B6 116.6(2) . . ?
C2 C1 B6 60.95(15) . . ?
B5 C1 B6 62.29(17) . . ?
B4 C1 B6 113.26(18) . . ?
C11 C1 B3 116.67(18) . . ?
C2 C1 B3 61.33(14) . . ?
B5 C1 B3 112.68(18) . . ?
B4 C1 B3 60.89(14) . . ?
B6 C1 B3 113.67(18) . . ?
C1 C2 B11 112.25(19) . . ?
C1 C2 B7 112.26(18) . . ?
B11 C2 B7 62.42(16) . . ?
C1 C2 B6 62.06(15) . . ?
B11 C2 B6 62.63(17) . . ?
B7 C2 B6 114.5(2) . . ?
C1 C2 B3 62.88(14) . . ?
B11 C2 B3 114.43(19) . . ?
B7 C2 B3 62.07(14) . . ?
B6 C2 B3 115.90(19) . . ?
C12 C11 C1 123.2(2) . . ?
C11 C12 C13 128.1(2) . . ?
C18 C13 C14 117.1(2) . . ?
C18 C13 C12 119.6(2) . . ?
C14 C13 C12 123.3(2) . . ?
C15 C14 C13 121.0(2) . . ?
C14 C15 C16 120.9(2) . . ?
O3 C16 C17 124.9(2) . . ?
O3 C16 C15 116.0(2) . . ?
C17 C16 C15 119.1(2) . . ?
C16 C17 C18 119.5(2) . . ?
C17 C18 C13 122.5(2) . . ?
C25 C20 C21 120.4(2) . . ?
C25 C20 S1 119.91(19) . . ?
C21 C20 S1 119.52(19) . . ?
C22 C21 C20 119.0(2) . . ?
C21 C22 C23 121.6(3) . . ?
C24 C23 C22 117.9(2) . . ?
C24 C23 C26 121.2(3) . . ?
C22 C23 C26 120.9(3) . . ?
C23 C24 C25 121.6(3) . . ?
C20 C25 C24 119.3(3) . . ?
N1 B3 C2 121.21(19) . . ?
N1 B3 B4 122.2(2) . . ?
C2 B3 B4 102.48(18) . . ?
N1 B3 B8 130.1(2) . . ?
C2 B3 B8 103.78(18) . . ?
B4 B3 B8 60.12(15) . . ?
N1 B3 C1 117.53(18) . . ?
C2 B3 C1 55.79(13) . . ?
B4 B3 C1 58.16(14) . . ?
B8 B3 C1 104.54(17) . . ?
N1 B3 B7 127.3(2) . . ?
C2 B3 B7 57.91(14) . . ?
B4 B3 B7 106.97(18) . . ?
B8 B3 B7 60.03(15) . . ?
C1 B3 B7 103.23(18) . . ?
C1 B4 B3 60.95(14) . . ?
C1 B4 B5 58.46(15) . . ?
B3 B4 B5 109.58(19) . . ?
C1 B4 B8 106.55(19) . . ?
B3 B4 B8 59.95(14) . . ?
B5 B4 B8 108.5(2) . . ?
C1 B4 B9 105.5(2) . . ?
B3 B4 B9 108.73(19) . . ?
B5 B4 B9 60.20(17) . . ?
B8 B4 B9 60.12(16) . . ?
C1 B5 B4 59.24(15) . . ?
C1 B5 B10 105.7(2) . . ?
B4 B5 B10 108.1(2) . . ?
C1 B5 B9 105.9(2) . . ?
B4 B5 B9 59.92(16) . . ?
B10 B5 B9 60.31(18) . . ?
C1 B5 B6 59.60(15) . . ?
B4 B5 B6 108.60(19) . . ?
B10 B5 B6 59.53(18) . . ?
B9 B5 B6 108.2(2) . . ?
C2 B6 C1 56.99(14) . . ?
C2 B6 B10 104.2(2) . . ?
C1 B6 B10 105.0(2) . . ?
C2 B6 B11 58.26(16) . . ?
C1 B6 B11 104.7(2) . . ?
B10 B6 B11 60.03(18) . . ?
C2 B6 B5 103.36(19) . . ?
C1 B6 B5 58.12(15) . . ?
B10 B6 B5 60.22(18) . . ?
B11 B6 B5 107.5(2) . . ?
C2 B7 B11 58.58(16) . . ?
C2 B7 B12 104.8(2) . . ?
B11 B7 B12 60.32(18) . . ?
C2 B7 B8 105.12(18) . . ?
B11 B7 B8 108.8(2) . . ?
B12 B7 B8 60.31(16) . . ?
C2 B7 B3 60.02(14) . . ?
B11 B7 B3 109.54(19) . . ?
B12 B7 B3 108.66(19) . . ?
B8 B7 B3 59.69(14) . . ?
B3 B8 B4 59.93(14) . . ?
B3 B8 B7 60.27(15) . . ?
B4 B8 B7 107.01(18) . . ?
B3 B8 B9 108.58(19) . . ?
B4 B8 B9 59.96(16) . . ?
B7 B8 B9 107.2(2) . . ?
B3 B8 B12 108.60(19) . . ?
B4 B8 B12 107.4(2) . . ?
B7 B8 B12 59.65(16) . . ?
B9 B8 B12 59.70(17) . . ?
B12 B9 B4 107.8(2) . . ?
B12 B9 B8 60.28(16) . . ?
B4 B9 B8 59.93(15) . . ?
B12 B9 B5 107.9(2) . . ?
B4 B9 B5 59.88(16) . . ?
B8 B9 B5 108.14(19) . . ?
B12 B9 B10 60.01(18) . . ?
B4 B9 B10 107.7(2) . . ?
B8 B9 B10 108.3(2) . . ?
B5 B9 B10 59.85(18) . . ?
B6 B10 B11 60.23(18) . . ?
B6 B10 B5 60.25(17) . . ?
B11 B10 B5 107.7(2) . . ?
B6 B10 B12 108.6(2) . . ?
B11 B10 B12 60.02(18) . . ?
B5 B10 B12 107.5(2) . . ?
B6 B10 B9 108.4(2) . . ?
B11 B10 B9 107.5(2) . . ?
B5 B10 B9 59.85(17) . . ?
B12 B10 B9 59.55(18) . . ?
C2 B11 B7 59.00(16) . . ?
C2 B11 B10 104.6(2) . . ?
B7 B11 B10 108.2(2) . . ?
C2 B11 B6 59.11(16) . . ?
B7 B11 B6 108.8(2) . . ?
B10 B11 B6 59.74(18) . . ?
C2 B11 B12 104.9(2) . . ?
B7 B11 B12 59.95(17) . . ?
B10 B11 B12 60.21(18) . . ?
B6 B11 B12 108.4(2) . . ?
B7 B12 B9 107.8(2) . . ?
B7 B12 B11 59.73(17) . . ?
B9 B12 B11 108.0(2) . . ?
B7 B12 B10 107.6(2) . . ?
B9 B12 B10 60.44(18) . . ?
B11 B12 B10 59.76(18) . . ?
B7 B12 B8 60.04(16) . . ?
B9 B12 B8 60.02(16) . . ?
B11 B12 B8 108.1(2) . . ?
B10 B12 B8 108.5(2) . . ?

loop_
_geom_bond_atom_site_label_1
_geom_bond_atom_site_label_2
_geom_bond_distance
_geom_bond_site_symmetry_2
_geom_bond_publ_flag
S1 O2 1.4260(19) . ?
S1 O1 1.4346(18) . ?
S1 N1 1.6232(18) . ?
S1 C20 1.764(2) . ?
N1 B3 1.462(3) . ?
O3 C16 1.357(3) . ?
O3 C19 1.413(4) . ?
C1 C11 1.482(3) . ?
C1 C2 1.642(3) . ?
C1 B5 1.703(3) . ?
C1 B4 1.717(3) . ?
C1 B6 1.730(4) . ?
C1 B3 1.767(3) . ?
C2 B11 1.696(4) . ?
C2 B7 1.704(3) . ?
C2 B6 1.711(4) . ?
C2 B3 1.742(3) . ?
C11 C12 1.311(3) . ?
C12 C13 1.464(3) . ?
C13 C18 1.381(3) . ?
C13 C14 1.386(3) . ?
C14 C15 1.371(4) . ?
C15 C16 1.383(4) . ?
C16 C17 1.369(4) . ?
C17 C18 1.379(4) . ?
C20 C25 1.376(3) . ?
C20 C21 1.378(3) . ?
C21 C22 1.377(4) . ?
C22 C23 1.388(4) . ?
C23 C24 1.367(4) . ?
C23 C26 1.506(4) . ?
C24 C25 1.382(4) . ?
B3 B4 1.766(4) . ?
B3 B8 1.766(3) . ?
B3 B7 1.777(4) . ?
B4 B5 1.769(4) . ?
B4 B8 1.769(4) . ?
B4 B9 1.770(4) . ?
B5 B10 1.775(4) . ?
B5 B9 1.775(4) . ?
B5 B6 1.775(4) . ?
B6 B10 1.762(4) . ?
B6 B11 1.771(4) . ?
B7 B11 1.762(4) . ?
B7 B12 1.766(4) . ?
B7 B8 1.773(4) . ?
B8 B9 1.773(4) . ?
B8 B12 1.777(4) . ?
B9 B12 1.767(4) . ?
B9 B10 1.783(5) . ?
B10 B11 1.768(5) . ?
B10 B12 1.776(4) . ?
B11 B12 1.772(4) . ?
